data_7047842
loop_
_publ_author_name
'Lin, Wenxin'
'Cui, Yuanjing'
'Yang, Yu'
'Hu, Quan'
'Qian, Guodong'

_publ_section_title
;
 A biocompatible metal-organic framework as a pH and temperature
 dual-responsive drug carrier.
;
_journal_issue 44
_journal_name_full 'Dalton transactions (Cambridge, England : 2003)'
_journal_page_first 15882
_journal_page_last 15887
_journal_paper_doi 10.1039/c8dt03202e
_journal_volume 47
_journal_year 2018
_chemical_formula_sum 'C5 H11 N O6 Zn'
_chemical_formula_weight 246.52
_chemical_name_systematic ZJU-129
_space_group_crystal_system orthorhombic
_space_group_IT_number 19
_space_group_name_Hall 'P 2ac 2ab'
_space_group_name_H-M_alt 'P 21 21 21'
_symmetry_space_group_name_Hall 'P 2ac 2ab'
_symmetry_space_group_name_H-M 'P 21 21 21'
_atom_sites_solution_hydrogens mixed
_audit_creation_method SHELXL-2013
_audit_update_record
;
2016-08-28 deposited with the CCDC.
2018-10-15 downloaded from the CCDC.
;
_cell_angle_alpha 90
_cell_angle_beta 90
_cell_angle_gamma 90
_cell_formula_units_Z 4
_cell_length_a 7.2283(4)
_cell_length_b 10.4670(4)
_cell_length_c 11.1858(7)
_cell_measurement_reflns_used 6485
_cell_measurement_temperature 293(2)
_cell_measurement_theta_max 26.054
_cell_measurement_theta_min 2.664
_cell_volume 846.30(8)
_computing_cell_refinement 'Bruker SMART'
_computing_data_collection 'Bruker SMART'
_computing_data_reduction 'Bruker SAINT'
_computing_molecular_graphics 'Bruker SHELXTL'
_computing_publication_material 'Bruker SHELXTL'
_computing_structure_refinement 'SHELXL-2013 (Sheldrick, 2013)'
_computing_structure_solution 'Bruker SHELXTL'
_diffrn_ambient_temperature 293(2)
_diffrn_measured_fraction_theta_full 0.999
_diffrn_measured_fraction_theta_max 0.998
_diffrn_measurement_device_type 'CCD area detector'
_diffrn_measurement_method 'phi and omega scans'
_diffrn_radiation_type MoK\a
_diffrn_radiation_wavelength 0.71073
_diffrn_reflns_av_R_equivalents 0.0252
_diffrn_reflns_av_unetI/netI 0.0225
_diffrn_reflns_Laue_measured_fraction_full 0.999
_diffrn_reflns_Laue_measured_fraction_max 0.998
_diffrn_reflns_limit_h_max 8
_diffrn_reflns_limit_h_min -8
_diffrn_reflns_limit_k_max 12
_diffrn_reflns_limit_k_min -12
_diffrn_reflns_limit_l_max 13
_diffrn_reflns_limit_l_min -13
_diffrn_reflns_number 8907
_diffrn_reflns_point_group_measured_fraction_full 0.999
_diffrn_reflns_point_group_measured_fraction_max 0.998
_diffrn_reflns_theta_full 25.242
_diffrn_reflns_theta_max 26.095
_diffrn_reflns_theta_min 2.665
_diffrn_source 'sealed tube'
_exptl_absorpt_coefficient_mu 2.902
_exptl_crystal_density_diffrn 1.935
_exptl_crystal_description none
_exptl_crystal_F_000 504
_refine_diff_density_max 0.262
_refine_diff_density_min -0.211
_refine_diff_density_rms 0.044
_refine_ls_abs_structure_details
;
 Refined as an inversion twin.
;
_refine_ls_abs_structure_Flack 0.020(14)
_refine_ls_extinction_method none
_refine_ls_goodness_of_fit_ref 1.011
_refine_ls_hydrogen_treatment mixed
_refine_ls_matrix_type full
_refine_ls_number_parameters 127
_refine_ls_number_reflns 1666
_refine_ls_number_restraints 0
_refine_ls_restrained_S_all 1.011
_refine_ls_R_factor_all 0.0169
_refine_ls_R_factor_gt 0.0160
_refine_ls_shift/su_max 0.001
_refine_ls_shift/su_mean 0.000
_refine_ls_structure_factor_coef Fsqd
_refine_ls_weighting_details
;
 w=1/[\s^2^(Fo^2^)+(0.0283P)^2^+0.0426P]
 where P=(Fo^2^+2Fc^2^)/3
;
_refine_ls_weighting_scheme calc
_refine_ls_wR_factor_gt 0.0428
_refine_ls_wR_factor_ref 0.0433
_reflns_Friedel_coverage 0.690
_reflns_Friedel_fraction_full 1.000
_reflns_Friedel_fraction_max 0.997
_reflns_number_gt 1618
_reflns_number_total 1666
_reflns_threshold_expression 'I > 2\s(I)'
_cod_data_source_file c8dt03202e2.cif
_cod_data_source_block a
_cod_depositor_comments 'Adding full bibliography for 7047842.cif.'
_cod_database_code 7047842
_shelx_space_group_comment
;
The symmetry employed for this shelxl refinement is uniquely defined
by the following loop, which should always be used as a source of
symmetry information in preference to the above space-group names.
They are only intended as comments.
;
_shelxl_version_number 2013-2

loop_
_space_group_symop_operation_xyz
'x, y, z'
'-x+1/2, -y, z+1/2'
'x+1/2, -y+1/2, -z'
'-x, y+1/2, -z+1/2'

loop_
_atom_site_label
_atom_site_type_symbol
_atom_site_fract_x
_atom_site_fract_y
_atom_site_fract_z
_atom_site_U_iso_or_equiv
_atom_site_adp_type
_atom_site_occupancy
_atom_site_site_symmetry_order
_atom_site_calc_flag
_atom_site_refinement_flags_posn
_atom_site_refinement_flags_adp
Zn1 Zn 0.62198(4) 0.57121(3) -0.45931(2) 0.02268(10) Uani 1 1 d . .
H1 H -0.414(4) 0.120(3) -0.445(3) 0.019(10) Uiso 1 1 d . .
O1 O 0.3039(3) 0.4593(2) -0.44677(16) 0.0369(5) Uani 1 1 d . .
O1A O 0.6980(3) 0.3814(2) -0.4793(2) 0.0393(5) Uani 1 1 d . .
H3 H 0.6519 0.3158 -0.4505 0.059 Uiso 1 1 d R U
O1M O 0.1420(3) 0.12841(16) -0.12436(16) 0.0281(4) Uani 1 1 d . .
O2 O 0.0230(3) 0.25614(18) 0.01573(15) 0.0289(4) Uani 1 1 d . .
O20 O 0.4840(3) 0.53385(17) -0.30430(16) 0.0316(4) Uani 1 1 d . .
N8 N -0.1815(3) 0.3914(2) -0.13872(18) 0.0262(5) Uani 1 1 d . .
H2 H -0.1936 0.4684 -0.1666 0.031 Uiso 1 1 d R U
H5 H -0.2978 0.3700 -0.1312 0.031 Uiso 1 1 d R U
H6 H 0.778(5) 0.363(4) -0.509(4) 0.058(14) Uiso 1 1 d . .
C2 C 0.2135(4) 0.4229(3) -0.2408(2) 0.0306(6) Uani 1 1 d . .
H2A H 0.1566 0.4944 -0.1997 0.037 Uiso 1 1 calc R U
H2B H 0.2884 0.3769 -0.1831 0.037 Uiso 1 1 calc R U
C3 C 0.0625(4) 0.3347(2) -0.2865(2) 0.0260(6) Uani 1 1 d . .
H3A H 0.1197 0.2616 -0.3249 0.031 Uiso 1 1 calc R U
H3B H -0.0090 0.3797 -0.3467 0.031 Uiso 1 1 calc R U
C4 C 0.0393(4) 0.2187(2) -0.0902(2) 0.0214(5) Uani 1 1 d . .
C14 C -0.0689(3) 0.2870(2) -0.1892(2) 0.0215(5) Uani 1 1 d . .
H14 H -0.1532 0.2248 -0.2256 0.026 Uiso 1 1 calc R U
C19 C 0.3385(4) 0.4740(2) -0.3389(2) 0.0266(6) Uani 1 1 d . .
O3 O -0.4662(3) 0.1525(2) -0.4134(2) 0.0335(5) Uani 1 1 d . .
H4 H -0.4725 0.1156 -0.3351 0.050 Uiso 1 1 d R U

loop_
_atom_site_aniso_label
_atom_site_aniso_U_11
_atom_site_aniso_U_22
_atom_site_aniso_U_33
_atom_site_aniso_U_23
_atom_site_aniso_U_13
_atom_site_aniso_U_12
Zn1 0.02313(16) 0.02410(14) 0.02081(15) 0.00114(11) 0.00204(12) 0.00032(12)
O1 0.0350(10) 0.0524(13) 0.0235(10) 0.0042(8) 0.0023(8) -0.0085(9)
O1A 0.0320(11) 0.0241(9) 0.0618(15) -0.0032(10) 0.0131(12) -0.0026(9)
O1M 0.0258(10) 0.0264(8) 0.0322(9) -0.0025(7) -0.0032(9) 0.0059(8)
O2 0.0323(10) 0.0315(9) 0.0230(9) 0.0001(7) -0.0034(8) 0.0091(8)
O20 0.0268(10) 0.0398(10) 0.0281(10) 0.0021(8) 0.0054(8) -0.0089(8)
N8 0.0241(11) 0.0310(11) 0.0235(10) 0.0032(8) -0.0001(9) 0.0061(8)
C2 0.0309(14) 0.0395(14) 0.0213(12) 0.0023(12) 0.0032(11) -0.0082(14)
C3 0.0284(14) 0.0310(12) 0.0186(11) -0.0008(10) 0.0021(10) -0.0007(11)
C4 0.0179(12) 0.0190(10) 0.0272(12) 0.0016(10) 0.0006(10) -0.0036(10)
C14 0.0194(12) 0.0244(11) 0.0208(11) -0.0008(10) -0.0004(9) -0.0012(10)
C19 0.0256(16) 0.0285(12) 0.0256(13) 0.0032(10) 0.0042(10) 0.0003(10)
O3 0.0351(12) 0.0343(11) 0.0311(11) 0.0025(9) 0.0021(10) 0.0052(10)

loop_
_atom_type_symbol
_atom_type_description
_atom_type_scat_dispersion_real
_atom_type_scat_dispersion_imag
_atom_type_scat_source
C C 0.0033 0.0016 'International Tables Vol C Tables 4.2.6.8 and 6.1.1.4'
H H 0.0000 0.0000 'International Tables Vol C Tables 4.2.6.8 and 6.1.1.4'
N N 0.0061 0.0033 'International Tables Vol C Tables 4.2.6.8 and 6.1.1.4'
O O 0.0106 0.0060 'International Tables Vol C Tables 4.2.6.8 and 6.1.1.4'
Zn Zn 0.2839 1.4301 'International Tables Vol C Tables 4.2.6.8 and 6.1.1.4'

loop_
_geom_angle_atom_site_label_1
_geom_angle_atom_site_label_2
_geom_angle_atom_site_label_3
_geom_angle
_geom_angle_site_symmetry_1
_geom_angle_site_symmetry_3
O1M Zn1 O20 94.33(7) 4_654 .
O1M Zn1 O1A 96.27(8) 4_654 .
O20 Zn1 O1A 92.16(9) . .
O1M Zn1 N8 102.34(8) 4_654 2_564
O20 Zn1 N8 162.51(8) . 2_564
O1A Zn1 N8 91.22(9) . 2_564
O1M Zn1 O2 103.03(7) 4_654 2_564
O20 Zn1 O2 91.94(7) . 2_564
O1A Zn1 O2 159.90(9) . 2_564
N8 Zn1 O2 79.31(7) 2_564 2_564
Zn1 O1A H3 130.2 . .
Zn1 O1A H6 122(4) . .
H3 O1A H6 107.1 . .
C4 O1M Zn1 125.07(16) . 4_644
C4 O2 Zn1 116.12(15) . 2_565
C19 O20 Zn1 103.78(15) . .
C14 N8 Zn1 113.15(15) . 2_565
C14 N8 H2 127.2 . .
Zn1 N8 H2 101.1 2_565 .
C14 N8 H5 112.2 . .
Zn1 N8 H5 98.9 2_565 .
H2 N8 H5 100.1 . .
C19 C2 C3 113.5(2) . .
C19 C2 H2A 108.9 . .
C3 C2 H2A 108.9 . .
C19 C2 H2B 108.9 . .
C3 C2 H2B 108.9 . .
H2A C2 H2B 107.7 . .
C2 C3 C14 113.9(2) . .
C2 C3 H3A 108.8 . .
C14 C3 H3A 108.8 . .
C2 C3 H3B 108.8 . .
C14 C3 H3B 108.8 . .
H3A C3 H3B 107.7 . .
O2 C4 O1M 125.2(2) . .
O2 C4 C14 119.3(2) . .
O1M C4 C14 115.5(2) . .
N8 C14 C3 111.92(19) . .
N8 C14 C4 110.50(19) . .
C3 C14 C4 110.48(19) . .
N8 C14 H14 107.9 . .
C3 C14 H14 107.9 . .
C4 C14 H14 107.9 . .
O1 C19 O20 121.2(2) . .
O1 C19 C2 122.6(2) . .
O20 C19 C2 116.2(2) . .
H1 O3 H4 108.7 . .

loop_
_geom_bond_atom_site_label_1
_geom_bond_atom_site_label_2
_geom_bond_distance
_geom_bond_site_symmetry_2
Zn1 O1M 2.0359(18) 4_654
Zn1 O20 2.0382(18) .
Zn1 O1A 2.074(2) .
Zn1 N8 2.090(2) 2_564
Zn1 O2 2.1076(18) 2_564
O1 C19 1.242(3) .
O1A H3 0.8283 .
O1A H6 0.69(4) .
O1M C4 1.261(3) .
O1M Zn1 2.0359(18) 4_644
O2 C4 1.254(3) .
O2 Zn1 2.1076(18) 2_565
O20 C19 1.284(3) .
N8 C14 1.475(3) .
N8 Zn1 2.090(2) 2_565
N8 H2 0.8693 .
N8 H5 0.8739 .
C2 C19 1.519(3) .
C2 C3 1.519(4) .
C2 H2A 0.9700 .
C2 H2B 0.9700 .
C3 C14 1.529(3) .
C3 H3A 0.9700 .
C3 H3B 0.9700 .
C4 C14 1.533(3) .
C14 H14 0.9800 .
O3 H1 0.62(3) .
O3 H4 0.9587 .

loop_
_geom_torsion_atom_site_label_1
_geom_torsion_atom_site_label_2
_geom_torsion_atom_site_label_3
_geom_torsion_atom_site_label_4
_geom_torsion
_geom_torsion_site_symmetry_1
C19 C2 C3 C14 -177.7(2) .
Zn1 O2 C4 O1M 169.59(19) 2_565
Zn1 O2 C4 C14 -9.2(3) 2_565
Zn1 O1M C4 O2 -27.3(4) 4_644
Zn1 O1M C4 C14 151.54(16) 4_644
Zn1 N8 C14 C3 -114.07(18) 2_565
Zn1 N8 C14 C4 9.5(2) 2_565
C2 C3 C14 N8 66.8(3) .
C2 C3 C14 C4 -56.8(3) .
O2 C4 C14 N8 -0.3(3) .
O1M C4 C14 N8 -179.2(2) .
O2 C4 C14 C3 124.1(2) .
O1M C4 C14 C3 -54.8(3) .
Zn1 O20 C19 O1 -4.9(3) .
Zn1 O20 C19 C2 175.07(19) .
C3 C2 C19 O1 9.6(4) .
C3 C2 C19 O20 -170.3(2) .
